data_4329821
loop_
_publ_author_name
'Juan Manuel Garc\'ia'
'Edgar Ocando Mav\'arez'
'Tsuyoshi Kato'
'David Santiago Coll'
'Alexander Brice\~no'
'Nathalie Saffon-Merceron'
'Antoine Bacereido'

_publ_contact_author_address
;
    Centro de Qu\'imica
    Instituto Venezolano de Investigaciones Cient\'ifica (IVIC)
    Apartado 21827
    Caracas 1020-A
    Venezuela
;
_publ_contact_author_email abriceno@ivic.ve
_publ_contact_author_fax '(58-212) 504-1350'
_publ_contact_author_name 'Dr. Alexander Brice\~no'
_publ_contact_author_phone '(58-212) 504-1320'
_publ_section_title
;
 Synthesis and Characterization of Rhodium Complexes with
 Phosphine-Stabilized Germylenes
;
_journal_name_full 'Inorganic Chemistry'
_journal_page_first 8187
_journal_page_last 8193
_journal_paper_doi 10.1021/ic300600c
_journal_volume 51
_journal_year 2012
_chemical_formula_sum 'C33 H48 Ge N3 P'
_chemical_formula_weight 590.30
_chemical_name_systematic
;

 ?

;
_space_group_IT_number 14
_symmetry_cell_setting monoclinic
_symmetry_space_group_name_Hall '-P 2ybc'
_symmetry_space_group_name_H-M 'P 1 21/c 1'
_atom_sites_solution_hydrogens geom
_atom_sites_solution_primary direct
_atom_sites_solution_secondary difmap
_audit_creation_method SHELXL-97
_cell_angle_alpha 90.00
_cell_angle_beta 101.6100(10)
_cell_angle_gamma 90.00
_cell_formula_units_Z 4
_cell_length_a 18.7398(3)
_cell_length_b 16.2976(2)
_cell_length_c 10.7861(2)
_cell_measurement_reflns_used 9430
_cell_measurement_temperature 193(2)
_cell_measurement_theta_max 22.57
_cell_measurement_theta_min 2.22
_cell_volume 3226.82(9)
_computing_cell_refinement 'Bruker SMART'
_computing_data_collection 'Bruker SMART'
_computing_data_reduction 'Bruker SAINT'
_computing_molecular_graphics 'Bruker SHELXTL'
_computing_publication_material 'Bruker SHELXTL'
_computing_structure_refinement 'SHELXL-97 (Sheldrick, 1997)'
_computing_structure_solution 'SHELXS-97 (Sheldrick, 1990)'
_diffrn_ambient_temperature 193(2)
_diffrn_measured_fraction_theta_full 0.992
_diffrn_measured_fraction_theta_max 0.992
_diffrn_measurement_device_type 'CCD area detector'
_diffrn_measurement_method 'phi and omega scans'
_diffrn_radiation_monochromator graphite
_diffrn_radiation_source 'fine-focus sealed tube'
_diffrn_radiation_type MoK\a
_diffrn_radiation_wavelength 0.71073
_diffrn_reflns_av_R_equivalents 0.0678
_diffrn_reflns_av_sigmaI/netI 0.0398
_diffrn_reflns_limit_h_max 23
_diffrn_reflns_limit_h_min -22
_diffrn_reflns_limit_k_max 20
_diffrn_reflns_limit_k_min -20
_diffrn_reflns_limit_l_max 13
_diffrn_reflns_limit_l_min -13
_diffrn_reflns_number 56460
_diffrn_reflns_theta_full 26.37
_diffrn_reflns_theta_max 26.37
_diffrn_reflns_theta_min 5.10
_exptl_absorpt_coefficient_mu 1.024
_exptl_absorpt_correction_T_max 0.9046
_exptl_absorpt_correction_T_min 0.7839
_exptl_absorpt_correction_type multi-scan
_exptl_absorpt_process_details 'SADABS (Bruker-AXS)'
_exptl_crystal_colour colourless
_exptl_crystal_density_diffrn 1.215
_exptl_crystal_description plate
_exptl_crystal_F_000 1256
_exptl_crystal_size_max 0.25
_exptl_crystal_size_mid 0.15
_exptl_crystal_size_min 0.10
_refine_diff_density_max 0.543
_refine_diff_density_min -0.238
_refine_diff_density_rms 0.054
_refine_ls_extinction_method none
_refine_ls_goodness_of_fit_ref 1.021
_refine_ls_hydrogen_treatment constr
_refine_ls_matrix_type full
_refine_ls_number_parameters 351
_refine_ls_number_reflns 6542
_refine_ls_number_restraints 0
_refine_ls_restrained_S_all 1.021
_refine_ls_R_factor_all 0.0589
_refine_ls_R_factor_gt 0.0363
_refine_ls_shift/su_max 0.001
_refine_ls_shift/su_mean 0.000
_refine_ls_structure_factor_coef Fsqd
_refine_ls_weighting_details 'calc w=1/[\s^2^(Fo^2^)+(0.0420P)^2^+1.2893P] where P=(Fo^2^+2Fc^2^)/3'
_refine_ls_weighting_scheme calc
_refine_ls_wR_factor_gt 0.0815
_refine_ls_wR_factor_ref 0.0908
_reflns_number_gt 4906
_reflns_number_total 6542
_reflns_threshold_expression >2sigma(I)
_cod_data_source_file ic300600c_si_001_2.cif
_cod_data_source_block 1b
_cod_database_code 4329821

loop_
_symmetry_equiv_pos_as_xyz
'x, y, z'
'-x, y+1/2, -z+1/2'
'-x, -y, -z'
'x, -y-1/2, z-1/2'

loop_
_atom_site_label
_atom_site_type_symbol
_atom_site_fract_x
_atom_site_fract_y
_atom_site_fract_z
_atom_site_U_iso_or_equiv
_atom_site_adp_type
_atom_site_occupancy
_atom_site_symmetry_multiplicity
_atom_site_calc_flag
_atom_site_refinement_flags
Ge1 Ge 0.213128(13) 0.593379(15) 0.15858(2) 0.03054(9) Uani 1 1 d .
P1 P 0.23458(3) 0.56398(4) 0.38431(5) 0.02961(14) Uani 1 1 d .
N1 N 0.22199(9) 0.47239(11) 0.13962(16) 0.0279(4) Uani 1 1 d .
N2 N 0.17898(11) 0.61668(13) 0.46038(19) 0.0396(5) Uani 1 1 d .
N3 N 0.30696(11) 0.58080(13) 0.50188(19) 0.0407(5) Uani 1 1 d .
C1 C 0.20988(12) 0.46255(14) 0.3582(2) 0.0300(5) Uani 1 1 d .
C2 C 0.21160(11) 0.42917(13) 0.2406(2) 0.0271(5) Uani 1 1 d .
C3 C 0.19353(13) 0.33835(14) 0.2468(2) 0.0335(5) Uani 1 1 d .
H3 H 0.2092 0.3023 0.1821 0.040 Uiso 1 1 calc R
C4 C 0.11137(14) 0.33512(17) 0.2528(3) 0.0453(6) Uani 1 1 d .
H4A H 0.0820 0.3692 0.1853 0.054 Uiso 1 1 calc R
H4B H 0.0929 0.2781 0.2442 0.054 Uiso 1 1 calc R
C5 C 0.10933(14) 0.37027(18) 0.3858(3) 0.0480(7) Uani 1 1 d .
H5A H 0.0777 0.4194 0.3797 0.058 Uiso 1 1 calc R
H5B H 0.0918 0.3287 0.4396 0.058 Uiso 1 1 calc R
C6 C 0.19009(14) 0.39269(15) 0.4383(2) 0.0383(6) Uani 1 1 d .
H6 H 0.2035 0.4012 0.5319 0.046 Uiso 1 1 calc R
C7 C 0.22839(14) 0.32007(16) 0.3864(2) 0.0409(6) Uani 1 1 d .
H7A H 0.2821 0.3254 0.4046 0.049 Uiso 1 1 calc R
H7B H 0.2139 0.2661 0.4154 0.049 Uiso 1 1 calc R
C8 C 0.10550(18) 0.73206(19) 0.3514(3) 0.0680(9) Uani 1 1 d .
H8A H 0.1164 0.7681 0.4255 0.102 Uiso 1 1 calc R
H8B H 0.0572 0.7455 0.3014 0.102 Uiso 1 1 calc R
H8C H 0.1423 0.7398 0.2994 0.102 Uiso 1 1 calc R
C9 C 0.05052(16) 0.6269(2) 0.4759(3) 0.0698(10) Uani 1 1 d .
H9A H 0.0517 0.5687 0.4989 0.105 Uiso 1 1 calc R
H9B H 0.0018 0.6412 0.4285 0.105 Uiso 1 1 calc R
H9C H 0.0620 0.6603 0.5530 0.105 Uiso 1 1 calc R
C10 C 0.10637(13) 0.64332(16) 0.3945(2) 0.0384(6) Uani 1 1 d .
H10 H 0.0927 0.6087 0.3168 0.046 Uiso 1 1 calc R
C11 C 0.21722(15) 0.6603(2) 0.5700(3) 0.0583(8) Uani 1 1 d .
H11A H 0.1883 0.6602 0.6374 0.070 Uiso 1 1 calc R
H11B H 0.2257 0.7179 0.5478 0.070 Uiso 1 1 calc R
C12 C 0.28812(16) 0.6175(2) 0.6144(3) 0.0606(9) Uani 1 1 d .
H12A H 0.3261 0.6569 0.6539 0.073 Uiso 1 1 calc R
H12B H 0.2833 0.5746 0.6772 0.073 Uiso 1 1 calc R
C13 C 0.37530(12) 0.53487(16) 0.5118(2) 0.0397(6) Uani 1 1 d .
H13 H 0.3770 0.5138 0.4254 0.048 Uiso 1 1 calc R
C14 C 0.37988(16) 0.4611(2) 0.5994(3) 0.0604(8) Uani 1 1 d .
H14A H 0.3784 0.4797 0.6853 0.091 Uiso 1 1 calc R
H14B H 0.4256 0.4316 0.6003 0.091 Uiso 1 1 calc R
H14C H 0.3386 0.4244 0.5692 0.091 Uiso 1 1 calc R
C15 C 0.44105(14) 0.59105(18) 0.5526(3) 0.0524(7) Uani 1 1 d .
H15A H 0.4393 0.6356 0.4909 0.079 Uiso 1 1 calc R
H15B H 0.4859 0.5594 0.5569 0.079 Uiso 1 1 calc R
H15C H 0.4401 0.6142 0.6361 0.079 Uiso 1 1 calc R
C16 C 0.23446(12) 0.43515(13) 0.0262(2) 0.0269(5) Uani 1 1 d .
C17 C 0.17716(12) 0.43143(14) -0.0811(2) 0.0318(5) Uani 1 1 d .
C18 C 0.19282(14) 0.40139(15) -0.1934(2) 0.0380(6) Uani 1 1 d .
H18 H 0.1551 0.3993 -0.2669 0.046 Uiso 1 1 calc R
C19 C 0.26150(14) 0.37460(16) -0.2007(2) 0.0407(6) Uani 1 1 d .
H19 H 0.2708 0.3540 -0.2784 0.049 Uiso 1 1 calc R
C20 C 0.31669(13) 0.37775(15) -0.0951(2) 0.0376(6) Uani 1 1 d .
H20 H 0.3639 0.3589 -0.1007 0.045 Uiso 1 1 calc R
C21 C 0.30477(12) 0.40806(14) 0.0201(2) 0.0297(5) Uani 1 1 d .
C22 C 0.09990(13) 0.45702(17) -0.0757(2) 0.0445(7) Uani 1 1 d .
H22 H 0.1002 0.4773 0.0119 0.053 Uiso 1 1 calc R
C23 C 0.0735(2) 0.5274(2) -0.1677(3) 0.0803(11) Uani 1 1 d .
H23A H 0.1053 0.5751 -0.1453 0.120 Uiso 1 1 calc R
H23B H 0.0235 0.5421 -0.1623 0.120 Uiso 1 1 calc R
H23C H 0.0747 0.5100 -0.2542 0.120 Uiso 1 1 calc R
C24 C 0.04758(15) 0.3835(2) -0.1003(3) 0.0644(9) Uani 1 1 d .
H24A H 0.0437 0.3645 -0.1876 0.097 Uiso 1 1 calc R
H24B H -0.0006 0.4001 -0.0872 0.097 Uiso 1 1 calc R
H24C H 0.0663 0.3389 -0.0417 0.097 Uiso 1 1 calc R
C25 C 0.36705(12) 0.40869(16) 0.1352(2) 0.0392(6) Uani 1 1 d .
H25 H 0.3507 0.4409 0.2033 0.047 Uiso 1 1 calc R
C26 C 0.43545(14) 0.44979(19) 0.1076(3) 0.0539(7) Uani 1 1 d .
H26A H 0.4542 0.4176 0.0445 0.081 Uiso 1 1 calc R
H26B H 0.4726 0.4529 0.1858 0.081 Uiso 1 1 calc R
H26C H 0.4234 0.5053 0.0750 0.081 Uiso 1 1 calc R
C27 C 0.38464(15) 0.32151(19) 0.1851(3) 0.0591(8) Uani 1 1 d .
H27A H 0.3411 0.2969 0.2070 0.089 Uiso 1 1 calc R
H27B H 0.4237 0.3235 0.2606 0.089 Uiso 1 1 calc R
H27C H 0.4004 0.2883 0.1198 0.089 Uiso 1 1 calc R
C28 C 0.31059(13) 0.62822(15) 0.1278(2) 0.0358(5) Uani 1 1 d .
C29 C 0.32170(15) 0.63074(17) 0.0040(3) 0.0463(6) Uani 1 1 d .
H29 H 0.2843 0.6117 -0.0627 0.056 Uiso 1 1 calc R
C30 C 0.38597(17) 0.66027(18) -0.0247(3) 0.0559(8) Uani 1 1 d .
H30 H 0.3923 0.6605 -0.1099 0.067 Uiso 1 1 calc R
C31 C 0.44047(17) 0.68911(18) 0.0702(3) 0.0578(8) Uani 1 1 d .
H31 H 0.4846 0.7090 0.0509 0.069 Uiso 1 1 calc R
C32 C 0.43064(16) 0.68905(18) 0.1934(3) 0.0556(7) Uani 1 1 d .
H32 H 0.4679 0.7093 0.2593 0.067 Uiso 1 1 calc R
C33 C 0.36619(14) 0.65943(16) 0.2211(3) 0.0458(6) Uani 1 1 d .
H33 H 0.3599 0.6605 0.3063 0.055 Uiso 1 1 calc R

loop_
_atom_site_aniso_label
_atom_site_aniso_U_11
_atom_site_aniso_U_22
_atom_site_aniso_U_33
_atom_site_aniso_U_23
_atom_site_aniso_U_13
_atom_site_aniso_U_12
Ge1 0.03444(14) 0.02869(14) 0.02793(13) -0.00018(10) 0.00495(9) 0.00365(11)
P1 0.0285(3) 0.0338(3) 0.0263(3) -0.0036(2) 0.0050(2) 0.0010(2)
N1 0.0286(10) 0.0290(10) 0.0249(10) -0.0007(8) 0.0027(7) 0.0022(8)
N2 0.0339(11) 0.0495(13) 0.0339(11) -0.0129(9) 0.0031(9) 0.0055(9)
N3 0.0312(11) 0.0562(14) 0.0324(11) -0.0121(10) 0.0009(8) 0.0008(10)
C1 0.0301(12) 0.0330(13) 0.0272(11) 0.0005(10) 0.0064(9) 0.0019(10)
C2 0.0231(11) 0.0291(12) 0.0287(12) 0.0020(9) 0.0042(9) 0.0037(9)
C3 0.0395(13) 0.0289(13) 0.0336(13) -0.0002(10) 0.0109(10) 0.0017(10)
C4 0.0407(15) 0.0432(16) 0.0532(16) -0.0026(13) 0.0120(12) -0.0092(12)
C5 0.0492(16) 0.0456(16) 0.0559(17) 0.0025(13) 0.0263(13) -0.0050(13)
C6 0.0461(14) 0.0409(15) 0.0302(12) 0.0034(11) 0.0129(11) 0.0025(11)
C7 0.0502(15) 0.0367(14) 0.0363(14) 0.0096(11) 0.0102(11) 0.0062(12)
C8 0.070(2) 0.052(2) 0.077(2) 0.0050(17) 0.0028(17) 0.0121(16)
C9 0.0438(17) 0.114(3) 0.0550(19) -0.0076(19) 0.0187(14) -0.0050(18)
C10 0.0348(13) 0.0441(15) 0.0370(14) -0.0077(11) 0.0086(10) 0.0039(11)
C11 0.0459(16) 0.079(2) 0.0484(17) -0.0319(16) 0.0043(13) 0.0027(15)
C12 0.0499(17) 0.089(2) 0.0394(16) -0.0275(15) 0.0010(13) 0.0089(16)
C13 0.0294(13) 0.0489(16) 0.0395(14) -0.0004(12) 0.0039(10) 0.0014(11)
C14 0.0462(17) 0.068(2) 0.066(2) 0.0194(16) 0.0091(14) 0.0032(15)
C15 0.0355(14) 0.0626(19) 0.0546(17) -0.0013(15) -0.0021(12) -0.0052(13)
C16 0.0335(12) 0.0238(11) 0.0230(11) 0.0023(9) 0.0047(9) -0.0011(9)
C17 0.0358(13) 0.0281(12) 0.0296(12) -0.0014(9) 0.0019(10) 0.0038(10)
C18 0.0471(15) 0.0395(14) 0.0250(12) -0.0014(10) 0.0014(10) 0.0017(11)
C19 0.0532(16) 0.0435(15) 0.0285(13) -0.0028(11) 0.0161(11) -0.0001(12)
C20 0.0379(13) 0.0387(14) 0.0400(14) 0.0002(11) 0.0170(11) 0.0037(11)
C21 0.0321(12) 0.0284(12) 0.0293(11) 0.0015(10) 0.0078(9) 0.0005(10)
C22 0.0387(14) 0.0537(17) 0.0361(14) -0.0116(12) -0.0041(11) 0.0131(12)
C23 0.083(2) 0.086(3) 0.062(2) 0.0022(19) -0.0085(18) 0.049(2)
C24 0.0331(15) 0.090(2) 0.066(2) -0.0306(18) 0.0016(14) -0.0016(15)
C25 0.0293(12) 0.0499(16) 0.0375(13) -0.0008(12) 0.0041(10) 0.0076(11)
C26 0.0333(14) 0.0568(19) 0.068(2) 0.0029(15) 0.0013(13) -0.0021(13)
C27 0.0411(16) 0.067(2) 0.0642(19) 0.0230(16) -0.0013(14) 0.0066(14)
C28 0.0413(14) 0.0283(13) 0.0387(14) 0.0018(11) 0.0103(11) -0.0003(11)
C29 0.0512(16) 0.0479(16) 0.0408(15) 0.0016(13) 0.0118(12) -0.0015(13)
C30 0.066(2) 0.0589(19) 0.0504(18) 0.0047(14) 0.0292(15) -0.0036(15)
C31 0.0553(18) 0.0479(18) 0.078(2) 0.0036(16) 0.0322(17) -0.0079(14)
C32 0.0505(17) 0.0535(18) 0.0622(19) -0.0040(15) 0.0100(14) -0.0163(14)
C33 0.0523(16) 0.0428(16) 0.0430(15) -0.0007(12) 0.0111(12) -0.0121(13)

loop_
_atom_type_symbol
_atom_type_description
_atom_type_scat_dispersion_real
_atom_type_scat_dispersion_imag
_atom_type_scat_source
C C 0.0033 0.0016 'International Tables Vol C Tables 4.2.6.8 and 6.1.1.4'
H H 0.0000 0.0000 'International Tables Vol C Tables 4.2.6.8 and 6.1.1.4'
N N 0.0061 0.0033 'International Tables Vol C Tables 4.2.6.8 and 6.1.1.4'
P P 0.1023 0.0942 'International Tables Vol C Tables 4.2.6.8 and 6.1.1.4'
Ge Ge 0.1547 1.8001 'International Tables Vol C Tables 4.2.6.8 and 6.1.1.4'

loop_
_geom_angle_atom_site_label_1
_geom_angle_atom_site_label_2
_geom_angle_atom_site_label_3
_geom_angle
N1 Ge1 C28 99.55(9)
N1 Ge1 P1 84.69(5)
C28 Ge1 P1 104.43(7)
N3 P1 N2 91.92(10)
N3 P1 C1 115.37(11)
N2 P1 C1 113.33(11)
N3 P1 Ge1 131.89(8)
N2 P1 Ge1 113.13(8)
C1 P1 Ge1 92.32(8)
C2 N1 C16 123.19(18)
C2 N1 Ge1 114.01(14)
C16 N1 Ge1 122.72(14)
C11 N2 C10 120.7(2)
C11 N2 P1 113.38(17)
C10 N2 P1 121.24(16)
C12 N3 C13 120.1(2)
C12 N3 P1 113.61(17)
C13 N3 P1 122.07(16)
C2 C1 C6 106.24(19)
C2 C1 P1 118.06(17)
C6 C1 P1 135.53(17)
N1 C2 C1 124.7(2)
N1 C2 C3 128.0(2)
C1 C2 C3 107.12(19)
C2 C3 C7 100.15(19)
C2 C3 C4 105.40(19)
C7 C3 C4 100.42(19)
C5 C4 C3 103.6(2)
C6 C5 C4 102.76(19)
C1 C6 C7 100.58(18)
C1 C6 C5 107.5(2)
C7 C6 C5 100.2(2)
C3 C7 C6 93.97(18)
N2 C10 C8 112.4(2)
N2 C10 C9 110.3(2)
C8 C10 C9 112.3(3)
N2 C11 C12 107.2(2)
N3 C12 C11 105.9(2)
N3 C13 C14 112.8(2)
N3 C13 C15 110.9(2)
C14 C13 C15 110.7(2)
C21 C16 C17 120.9(2)
C21 C16 N1 119.46(19)
C17 C16 N1 119.50(19)
C18 C17 C16 118.0(2)
C18 C17 C22 120.0(2)
C16 C17 C22 122.0(2)
C19 C18 C17 121.7(2)
C18 C19 C20 119.7(2)
C19 C20 C21 121.4(2)
C20 C21 C16 118.2(2)
C20 C21 C25 119.6(2)
C16 C21 C25 122.15(19)
C17 C22 C23 111.5(2)
C17 C22 C24 111.0(2)
C23 C22 C24 111.1(3)
C21 C25 C26 112.3(2)
C21 C25 C27 110.8(2)
C26 C25 C27 110.2(2)
C33 C28 C29 116.6(2)
C33 C28 Ge1 123.95(19)
C29 C28 Ge1 118.99(19)
C30 C29 C28 121.8(3)
C31 C30 C29 120.0(3)
C30 C31 C32 119.6(3)
C31 C32 C33 119.9(3)
C32 C33 C28 121.9(3)

loop_
_geom_bond_atom_site_label_1
_geom_bond_atom_site_label_2
_geom_bond_distance
Ge1 N1 1.9928(18)
Ge1 C28 2.003(2)
Ge1 P1 2.4341(6)
P1 N3 1.683(2)
P1 N2 1.685(2)
P1 C1 1.724(2)
N1 C2 1.343(3)
N1 C16 1.426(3)
N2 C11 1.441(3)
N2 C10 1.468(3)
N3 C12 1.459(3)
N3 C13 1.469(3)
C1 C2 1.387(3)
C1 C6 1.519(3)
C2 C3 1.523(3)
C3 C7 1.545(3)
C3 C4 1.555(3)
C4 C5 1.553(4)
C5 C6 1.549(4)
C6 C7 1.546(3)
C8 C10 1.518(4)
C9 C10 1.519(4)
C11 C12 1.492(4)
C13 C14 1.521(4)
C13 C15 1.527(3)
C16 C21 1.404(3)
C16 C17 1.413(3)
C17 C18 1.391(3)
C17 C22 1.519(3)
C18 C19 1.376(3)
C19 C20 1.377(4)
C20 C21 1.396(3)
C21 C25 1.523(3)
C22 C23 1.532(4)
C22 C24 1.538(4)
C25 C26 1.527(4)
C25 C27 1.532(4)
C28 C33 1.392(3)
C28 C29 1.393(3)
C29 C30 1.389(4)
C30 C31 1.375(4)
C31 C32 1.378(4)
C32 C33 1.388(4)
